data_4062347
loop_
_publ_author_name
'Burgio, James'
'Yardy, Nicholas M.'
'Petersen, Jeffrey L.'
'Lemke, Frederick R.'

_publ_section_title
;
 Facile Synthesis and Structures of \h^6^-Arene Bis(silyl) Complexes of
 Ruthenium(II): (\h^6^-arene)Ru(PPh~3~)(SiX~3~)~2~
;
_journal_issue 24
_journal_name_full Organometallics
_journal_page_first 4928
_journal_page_last 4932
_journal_paper_doi 10.1021/om034009w
_journal_volume 22
_journal_year 2003
_chemical_formula_sum 'C30 H39 P Ru Si2'
_chemical_formula_weight 587.83
_space_group_IT_number 14
_symmetry_cell_setting monoclinic
_symmetry_space_group_name_Hall '-P 2yn'
_symmetry_space_group_name_H-M 'P 1 21/n 1'
_cell_angle_alpha 90.00
_cell_angle_beta 106.380(10)
_cell_angle_gamma 90.00
_cell_formula_units_Z 4
_cell_length_a 11.2120(10)
_cell_length_b 15.1020(10)
_cell_length_c 17.6690(10)
_cell_measurement_temperature 293(2)
_cell_volume 2870.3(4)
_diffrn_ambient_temperature 293(2)
_exptl_crystal_density_diffrn 1.360
_refine_ls_R_factor_obs 0.0367
_refine_ls_wR_factor_obs 0.0638
_cod_original_sg_symbol_H-M 'P 21/n'
_cod_database_code 4062347

loop_
_symmetry_equiv_pos_as_xyz
'x, y, z'
'-x+1/2, y+1/2, -z+1/2'
'-x, -y, -z'
'x-1/2, -y-1/2, z-1/2'

loop_
_atom_site_aniso_label
_atom_site_aniso_U_11
_atom_site_aniso_U_22
_atom_site_aniso_U_33
_atom_site_aniso_U_23
_atom_site_aniso_U_13
_atom_site_aniso_U_12
Ru 0.0314(2) 0.0297(2) 0.0313(2) -0.00389(14) 0.00745(12) -0.0022(2)
P 0.0266(5) 0.0313(5) 0.0270(5) -0.0011(4) 0.0058(4) 0.0016(4)
Si1 0.0257(6) 0.0432(7) 0.0438(6) 0.0034(5) 0.0055(5) 0.0026(5)
Si2 0.0522(7) 0.0347(6) 0.0370(6) 0.0054(4) 0.0167(5) 0.0032(5)
C1 0.076(4) 0.071(4) 0.081(4) -0.048(3) 0.047(3) -0.021(3)
C2 0.073(4) 0.040(3) 0.076(3) -0.024(2) 0.011(3) 0.014(3)
C3 0.101(4) 0.032(2) 0.071(3) -0.016(2) 0.031(3) -0.016(3)
C4 0.055(3) 0.058(3) 0.087(4) -0.029(3) 0.017(3) -0.028(3)
C5 0.072(3) 0.064(3) 0.061(3) -0.021(3) -0.015(3) -0.007(3)
C6 0.133(5) 0.062(3) 0.036(2) -0.022(2) 0.026(3) -0.026(4)
C7 0.036(2) 0.049(3) 0.064(3) -0.001(2) 0.017(2) 0.009(2)
C8 0.032(2) 0.084(4) 0.085(4) -0.001(3) 0.011(2) -0.007(2)
C9 0.043(3) 0.062(3) 0.057(3) 0.009(2) 0.004(2) 0.013(2)
C10 0.051(3) 0.058(3) 0.037(2) 0.007(2) 0.014(2) 0.001(2)
C11 0.123(5) 0.057(3) 0.057(3) 0.024(2) 0.023(3) 0.032(3)
C12 0.082(3) 0.061(3) 0.055(3) 0.000(2) 0.034(2) -0.021(3)
C13 0.034(2) 0.029(2) 0.033(2) -0.0025(15) 0.011(2) 0.000(2)
C14 0.036(2) 0.055(3) 0.039(2) 0.000(2) 0.011(2) 0.005(2)
C15 0.058(3) 0.056(3) 0.031(2) 0.003(2) 0.009(2) 0.008(2)
C16 0.073(3) 0.036(2) 0.042(2) 0.004(2) 0.032(2) 0.004(2)
C17 0.045(2) 0.041(2) 0.054(3) 0.000(2) 0.026(2) 0.005(2)
C18 0.040(2) 0.035(2) 0.037(2) 0.002(2) 0.012(2) 0.000(2)
C19 0.025(2) 0.030(2) 0.039(2) -0.003(2) 0.013(2) -0.005(2)
C20 0.043(2) 0.042(2) 0.046(2) 0.000(2) 0.019(2) -0.002(2)
C21 0.066(3) 0.037(2) 0.074(3) 0.012(2) 0.037(3) 0.009(2)
C22 0.068(3) 0.034(2) 0.077(3) -0.012(2) 0.043(3) -0.004(2)
C23 0.059(3) 0.046(3) 0.048(2) -0.018(2) 0.027(2) -0.014(2)
C24 0.046(2) 0.036(2) 0.043(2) -0.002(2) 0.016(2) -0.004(2)
C25 0.030(2) 0.051(2) 0.027(2) -0.003(2) 0.008(2) 0.004(2)
C26 0.034(2) 0.064(3) 0.054(3) -0.002(2) 0.008(2) -0.003(2)
C27 0.033(3) 0.113(5) 0.057(3) -0.006(3) 0.000(2) -0.010(3)
C28 0.036(3) 0.129(5) 0.046(3) 0.008(3) 0.003(2) 0.023(3)
C29 0.059(3) 0.085(4) 0.045(3) 0.010(2) 0.006(2) 0.033(3)
C30 0.044(2) 0.057(3) 0.035(2) 0.002(2) 0.005(2) 0.014(2)

loop_
_atom_site_label
_atom_site_type_symbol
_atom_site_fract_x
_atom_site_fract_y
_atom_site_fract_z
_atom_site_U_iso_or_equiv
_atom_site_thermal_displace_type
_atom_site_occupancy
_atom_site_calc_flag
_atom_site_refinement_flags
_atom_site_disorder_group
Ru Ru -0.00655(3) 0.22287(2) 0.23980(2) 0.03108(9) Uani 1 d . .
P P -0.15885(8) 0.11583(6) 0.21943(5) 0.0286(2) Uani 1 d . .
Si1 Si 0.15728(9) 0.11574(8) 0.24265(6) 0.0384(3) Uani 1 d . .
Si2 Si -0.02287(11) 0.24083(7) 0.10028(6) 0.0404(3) Uani 1 d . .
C1 C -0.0927(5) 0.3067(3) 0.3181(3) 0.071(2) Uani 1 d . .
H1A H -0.1704(5) 0.2977(3) 0.3259(3) 0.085 Uiso 1 calc R .
C2 C -0.0817(5) 0.3603(3) 0.2573(3) 0.0648(14) Uani 1 d . .
H2A H -0.1508(5) 0.3901(3) 0.2262(3) 0.078 Uiso 1 calc R .
C3 C 0.0319(5) 0.3695(3) 0.2428(3) 0.0664(15) Uani 1 d . .
H3A H 0.0388(5) 0.4041(3) 0.2007(3) 0.080 Uiso 1 calc R .
C4 C 0.1356(5) 0.3278(3) 0.2901(3) 0.0670(14) Uani 1 d . .
H4A H 0.2123(5) 0.3355(3) 0.2805(3) 0.080 Uiso 1 calc R .
C5 C 0.1260(5) 0.2744(4) 0.3522(3) 0.0724(14) Uani 1 d . .
H5A H 0.1955(5) 0.2447(4) 0.3829(3) 0.087 Uiso 1 calc R .
C6 C 0.0123(6) 0.2655(3) 0.3682(3) 0.076(2) Uani 1 d . .
H6A H 0.0058(6) 0.2328(3) 0.4114(3) 0.092 Uiso 1 calc R .
C7 C 0.1539(4) 0.0353(3) 0.1600(2) 0.0494(11) Uani 1 d . .
H7A H 0.2293(10) 0.0013(11) 0.1731(7) 0.059 Uiso 1 calc R .
H7B H 0.1467(22) 0.0675(3) 0.1121(4) 0.059 Uiso 1 calc R .
H7C H 0.0841(13) -0.0038(10) 0.1529(9) 0.059 Uiso 1 calc R .
C8 C 0.3168(4) 0.1701(3) 0.2575(3) 0.0680(14) Uani 1 d . .
H8A H 0.3765(6) 0.1258(4) 0.2542(16) 0.082 Uiso 1 calc R .
H8B H 0.3422(12) 0.1978(16) 0.3085(7) 0.082 Uiso 1 calc R .
H8C H 0.3116(7) 0.2139(13) 0.2173(10) 0.082 Uiso 1 calc R .
C9 C 0.1956(4) 0.0412(3) 0.3336(2) 0.0561(12) Uani 1 d . .
H9A H 0.2712(13) 0.0096(13) 0.3372(8) 0.067 Uiso 1 calc R .
H9B H 0.1291(12) -0.0002(11) 0.3294(7) 0.067 Uiso 1 calc R .
H9C H 0.2057(23) 0.0768(3) 0.3800(3) 0.067 Uiso 1 calc R .
C10 C -0.0923(4) 0.1573(3) 0.0209(2) 0.0480(10) Uani 1 d . .
H10A H -0.0826(20) 0.1777(8) -0.0285(3) 0.058 Uiso 1 calc R .
H10B H -0.1791(6) 0.1501(12) 0.0164(10) 0.058 Uiso 1 calc R .
H10C H -0.0505(15) 0.1016(5) 0.0343(7) 0.058 Uiso 1 calc R .
C11 C -0.1202(5) 0.3415(3) 0.0545(3) 0.080(2) Uani 1 d . .
H11A H -0.1098(22) 0.3528(12) 0.0033(8) 0.096 Uiso 1 calc R .
H11B H -0.0933(19) 0.3923(5) 0.0877(9) 0.096 Uiso 1 calc R .
H11C H -0.2062(6) 0.3300(8) 0.0496(16) 0.096 Uiso 1 calc R .
C12 C 0.1313(4) 0.2698(3) 0.0811(2) 0.0631(12) Uani 1 d . .
H12A H 0.1170(5) 0.2865(17) 0.0268(5) 0.076 Uiso 1 calc R .
H12B H 0.1855(10) 0.2193(6) 0.0923(15) 0.076 Uiso 1 calc R .
H12C H 0.1693(12) 0.3182(12) 0.1144(11) 0.076 Uiso 1 calc R .
C13 C -0.2067(3) 0.0954(2) 0.3103(2) 0.0313(8) Uani 1 d . .
C14 C -0.1167(4) 0.0748(3) 0.3809(2) 0.0431(10) Uani 1 d . .
H14A H -0.0337(4) 0.0712(3) 0.3812(2) 0.052 Uiso 1 calc R .
C15 C -0.1482(4) 0.0598(3) 0.4498(2) 0.0489(11) Uani 1 d . .
H15A H -0.0866(4) 0.0460(3) 0.4958(2) 0.059 Uiso 1 calc R .
C16 C -0.2699(4) 0.0651(3) 0.4509(2) 0.0472(10) Uani 1 d . .
H16A H -0.2912(4) 0.0542(3) 0.4972(2) 0.057 Uiso 1 calc R .
C17 C -0.3595(4) 0.0865(3) 0.3833(2) 0.0442(10) Uani 1 d . .
H17A H -0.4418(4) 0.0915(3) 0.3840(2) 0.053 Uiso 1 calc R .
C18 C -0.3288(3) 0.1011(2) 0.3133(2) 0.0370(9) Uani 1 d . .
H18A H -0.3912(3) 0.1148(2) 0.2677(2) 0.044 Uiso 1 calc R .
C19 C -0.1385(3) 0.0007(2) 0.1892(2) 0.0306(8) Uani 1 d . .
C20 C -0.0875(3) -0.0652(3) 0.2429(2) 0.0420(9) Uani 1 d . .
H20A H -0.0693(3) -0.0533(3) 0.2966(2) 0.050 Uiso 1 calc R .
C21 C -0.0633(4) -0.1483(3) 0.2182(3) 0.0556(12) Uani 1 d . .
H21A H -0.0285(4) -0.1916(3) 0.2554(3) 0.067 Uiso 1 calc R .
C22 C -0.0903(4) -0.1675(3) 0.1394(3) 0.0549(12) Uani 1 d . .
H22A H -0.0721(4) -0.2232(3) 0.1231(3) 0.066 Uiso 1 calc R .
C23 C -0.1442(4) -0.1042(3) 0.0848(2) 0.0488(11) Uani 1 d . .
H23A H -0.1648(4) -0.1174(3) 0.0312(2) 0.059 Uiso 1 calc R .
C24 C -0.1677(4) -0.0211(3) 0.1093(2) 0.0409(10) Uani 1 d . .
H24A H -0.2038(4) 0.0215(3) 0.0718(2) 0.049 Uiso 1 calc R .
C25 C -0.3120(3) 0.1423(3) 0.1503(2) 0.0359(9) Uani 1 d . .
C26 C -0.4044(3) 0.0792(3) 0.1217(2) 0.0514(11) Uani 1 d . .
H26A H -0.3882(3) 0.0198(3) 0.1344(2) 0.062 Uiso 1 calc R .
C27 C -0.5210(4) 0.1045(4) 0.0742(3) 0.0702(15) Uani 1 d . .
H27A H -0.5822(4) 0.0620(4) 0.0556(3) 0.084 Uiso 1 calc R .
C28 C -0.5463(4) 0.1916(4) 0.0548(3) 0.072(2) Uani 1 d . .
H28A H -0.6235(4) 0.2082(4) 0.0220(3) 0.086 Uiso 1 calc R .
C29 C -0.4574(4) 0.2537(3) 0.0838(2) 0.0649(14) Uani 1 d . .
H29A H -0.4753(4) 0.3131(3) 0.0721(2) 0.078 Uiso 1 calc R .
C30 C -0.3404(4) 0.2299(3) 0.1306(2) 0.0467(10) Uani 1 d . .
H30A H -0.2803(4) 0.2733(3) 0.1490(2) 0.056 Uiso 1 calc R .

loop_
_geom_bond_atom_site_label_1
_geom_bond_atom_site_label_2
_geom_bond_distance
_geom_bond_site_symmetry_2
_geom_bond_publ_flag
Ru C4 2.246(4) . ?
Ru C3 2.253(4) . ?
Ru C5 2.257(4) . ?
Ru C1 2.281(4) . ?
Ru C2 2.294(4) . ?
Ru P 2.3048(10) . ?
Ru C6 2.309(4) . ?
Ru Si2 2.4352(10) . ?
Ru Si1 2.4377(11) . ?
P C25 1.849(3) . ?
P C19 1.852(3) . ?
P C13 1.857(3) . ?
Si1 C7 1.892(4) . ?
Si1 C9 1.909(4) . ?
Si1 C8 1.917(4) . ?
Si2 C10 1.884(4) . ?
Si2 C12 1.904(4) . ?
Si2 C11 1.913(4) . ?
C1 C2 1.378(7) . ?
C1 C6 1.403(7) . ?
C2 C3 1.375(7) . ?
C3 C4 1.377(6) . ?
C4 C5 1.389(7) . ?
C5 C6 1.388(7) . ?
C13 C18 1.387(5) . ?
C13 C14 1.399(5) . ?
C14 C15 1.380(5) . ?
C15 C16 1.372(5) . ?
C16 C17 1.364(5) . ?
C17 C18 1.391(5) . ?
C19 C20 1.383(5) . ?
C19 C24 1.395(5) . ?
C20 C21 1.381(5) . ?
C21 C22 1.370(6) . ?
C22 C23 1.373(6) . ?
C23 C24 1.378(5) . ?
C25 C30 1.381(5) . ?
C25 C26 1.394(5) . ?
C26 C27 1.394(5) . ?
C27 C28 1.368(7) . ?
C28 C29 1.359(7) . ?
C29 C30 1.387(5) . ?
